data_2003712
loop_
_publ_author_name
'Valle, G.'
'Ettorre, R.'
'Peruzzo, V.'

_publ_section_title
;
 Bis(4-bromopyrazole)dichlorocopper(II)
;
_journal_issue 7
_journal_name_full 'Acta Crystallographica Section C'
_journal_page_first 1293
_journal_page_last 1295
_journal_paper_doi 10.1107/S0108270195000163
_journal_volume 51
_journal_year 1995
_chemical_compound_source 'see text'
_chemical_formula_moiety 'C6 H6 Br2 Cl2 Cu1 N4'
_chemical_formula_sum 'C6 H6 Br2 Cl2 Cu N4'
_chemical_formula_weight 428.4
_space_group_IT_number 14
_symmetry_cell_setting monoclinic
_symmetry_space_group_name_Hall '-P 2ybc'
_symmetry_space_group_name_H-M 'P 1 21/c 1'
_atom_type_scat_source 'IntTabIV and SHELX76 (Sheldrick, 1976)'
_cell_angle_alpha 90
_cell_angle_beta 95.2(1)
_cell_angle_gamma 90
_cell_formula_units_Z 2
_cell_length_a 3.851(1)
_cell_length_b 15.077(2)
_cell_length_c 9.990(2)
_cell_measurement_reflns_used 25
_cell_measurement_temperature 295(2)
_cell_measurement_theta_max 12
_cell_measurement_theta_min 7
_cell_volume 577.6(2)
_diffrn_measurement_device 'Philips PW 1100'
_diffrn_measurement_method \q/2\q
_diffrn_radiation_type MoK\a
_diffrn_radiation_wavelength 0.71073
_diffrn_reflns_av_R_equivalents 0.057
_diffrn_reflns_limit_h_max 5
_diffrn_reflns_limit_h_min -5
_diffrn_reflns_limit_k_max 19
_diffrn_reflns_limit_k_min 0
_diffrn_reflns_limit_l_max 13
_diffrn_reflns_limit_l_min 0
_diffrn_reflns_number 1462
_diffrn_reflns_theta_max 28
_diffrn_standards_decay_% 10
_diffrn_standards_interval_count 50
_diffrn_standards_number 3
_exptl_absorpt_coefficient_mu 9.19
_exptl_absorpt_correction_T_max 0.45
_exptl_absorpt_correction_T_min 0.35
_exptl_absorpt_correction_type '\y scans'
_exptl_crystal_colour green
_exptl_crystal_density_diffrn 2.46
_exptl_crystal_description needle
_exptl_crystal_size_max 0.5
_exptl_crystal_size_mid 0.1
_exptl_crystal_size_min 0.1
_refine_diff_density_max 1.34
_refine_diff_density_min -1.30
_refine_ls_extinction_method none
_refine_ls_goodness_of_fit_obs 0.71
_refine_ls_hydrogen_treatment refiso
_refine_ls_number_parameters 82
_refine_ls_number_reflns 833
_refine_ls_R_factor_obs 0.048
_refine_ls_shift/esd_max 0.361
_refine_ls_structure_factor_coef F
_refine_ls_weighting_details 'w = 1/|\s^2^(F)+0.00436F^2^|'
_refine_ls_weighting_scheme calc
_refine_ls_wR_factor_obs 0.048
_reflns_number_observed 833
_reflns_number_total 1385
_reflns_observed_criterion >3\s(F)
_cod_data_source_file na1136.cif
_cod_data_source_block na1136a
_cod_depositor_comments
;
The following automatic conversions were performed:

'_cell_measurement_temperature' value 'room temperature' was changed
to '295(2)' - the room/ambient temperature average [293;298] in
Kelvins(K) was taken.

Automatic conversion script
Id: cif_fix_values 1646 2011-03-28 12:23:43Z adriana 

The following automatic conversions were performed:

'_cell_measurement_temperature' value 'room temperature' was changed
to '295(2)' - the room/ambient temperature average [293;298] in
Kelvins(K) was taken.

Automatic conversion script
Id: cif_fix_values 1715 2011-07-08 13:25:40Z adriana 

The following automatic conversions were performed:

'_refine_ls_weighting_scheme' value '1/|\s^2^(F)+0.00436F^2^|' was
changed to 'calc'. New tag '_refine_ls_weighting_details' was
created. The value of the new tag was set to 'w =
1/|\s^2^(F)+0.00436F^2^|'.

Automatic conversion script
Id: cif_fix_values 3143 2015-03-26 13:38:13Z robertas 
;
_cod_original_sg_symbol_H-M 'P 21/c'
_cod_original_formula_sum 'C6 H6 Br2 Cl2 Cu1 N4'
_cod_database_code 2003712

loop_
_symmetry_equiv_pos_as_xyz
x,y,z
x,1/2-y,1/2+z
-x,-y,-z
-x,1/2+y,1/2-z

loop_
_atom_site_label
_atom_site_fract_x
_atom_site_fract_y
_atom_site_fract_z
_atom_site_U_iso_or_equiv
Cu .0 .0 .0 .0285(4)
Br .3083(2) .14381(7) .55374(9) .0423(3)
Cl -.4151(5) .0988(1) -.1002(2) .0303(6)
N(1) -.091(2) .1574(5) .1694(7) .036(2)
N(2) .037(2) .0734(4) .1664(6) .027(2)
C(3) .181(2) .0585(5) .2914(8) .033(3)
C(4) .152(2) .1314(6) .3722(8) .031(3)
C(5) -.027(2) .1949(5) .2907(8) .035(3)
H(1)N1 -.14(3) .170(7) .10(1) ?
H(1)C3 .27(3) .012(7) .329(9) ?
H(1)C5 -.08(3) .259(7) .316(9) ?

loop_
_geom_angle_atom_site_label_1
_geom_angle_atom_site_label_2
_geom_angle_atom_site_label_3
_geom_angle_site_symmetry_3
_geom_angle
_geom_angle_publ_flag
Cl Cu N(2) . 89.8(2) yes
N(2) Cu Cl 1_655 89.8(2) yes
Cu N(2) C(3) . 132.6(5) yes
N(1) N(2) C(3) . 104.9(6) yes
C(3) C(4) C(5) . 105.5(7) yes
C(3) C(4) Br . 127.9(6) yes
Cl Cu Cl 1_655 87.30(10) yes
Cu N(2) N(1) . 122.5(5) yes
N(2) N(1) C(5) . 112.1(7) yes
N(2) C(3) C(4) . 111.3(7) yes
N(1) C(5) C(4) . 106.1(7) yes
C(5) C(4) Br . 126.5(6) yes

loop_
_geom_bond_atom_site_label_1
_geom_bond_atom_site_label_2
_geom_bond_distance
_geom_bond_publ_flag
Cu Cl 2.342(2) yes
N(1) N(2) 1.359(10) yes
C(3) C(4) 1.375(11) yes
C(4) C(5) 1.399(11) yes
Cu N(2) 1.991(6) yes
N(2) C(3) 1.339(10) yes
N(1) C(5) 1.339(11) yes
C(4) Br 1.867(8) yes

loop_
_geom_contact_atom_site_label_1
_geom_contact_atom_site_label_2
_geom_contact_distance
_geom_contact_site_symmetry_2
_geom_contact_publ_flag
Cu Cl 2.950(3) 1_655 yes
N(1) Cl 2.998(7) . yes
